data_7055269
loop_
_publ_author_name
'Chou, Chang-Chuan'
'Yang, Chia-Chi'
'Chang, Hao-Ching'
'Lee, Way-Zen'
'Kuo, Ting-Shen'

_publ_section_title
;
 Weaving an infinite 3-D supramolecular network via
 AuI&#x22EF;AuIIIaurophilicity and C--H&#x22EF;Cl hydrogen bonding
;
_journal_issue 3
_journal_name_full 'New J. Chem.'
_journal_page_first 1944
_journal_paper_doi 10.1039/C5NJ02860D
_journal_volume 40
_journal_year 2016
_chemical_formula_moiety 'C12 H20 Au B F4 N4'
_chemical_formula_sum 'C12 H20 Au B F4 N4'
_chemical_formula_weight 504.10
_chemical_name_systematic
;
 ?
;
_space_group_IT_number 2
_symmetry_cell_setting triclinic
_symmetry_space_group_name_Hall '-P 1'
_symmetry_space_group_name_H-M 'P -1'
_atom_sites_solution_hydrogens geom
_atom_sites_solution_primary direct
_atom_sites_solution_secondary difmap
_audit_creation_method SHELXL-97
_audit_update_record
;
2015-12-17 deposited with the CCDC.
2016-01-06 downloaded from the CCDC.
;
_cell_angle_alpha 77.941(2)
_cell_angle_beta 82.224(3)
_cell_angle_gamma 77.872(3)
_cell_formula_units_Z 4
_cell_length_a 8.5936(14)
_cell_length_b 13.854(2)
_cell_length_c 14.342(2)
_cell_measurement_reflns_used 8218
_cell_measurement_temperature 200(2)
_cell_measurement_theta_max 24.93
_cell_measurement_theta_min 2.43
_cell_volume 1625.1(4)
_computing_cell_refinement 'Bruker SAINT'
_computing_data_collection 'Bruker APEX2'
_computing_data_reduction 'Bruker SAINT'
_computing_molecular_graphics 'Ortep-3 for Windows (Farrugia, 1997)'
_computing_publication_material 'WinGX publication routines (Farrugia, 1999)'
_computing_structure_refinement 'SHELXL-97 (Sheldrick, 1997)'
_computing_structure_solution 'SHELXS-86 (Sheldrick, 1986)'
_diffrn_ambient_temperature 200(2)
_diffrn_measured_fraction_theta_full 0.990
_diffrn_measured_fraction_theta_max 0.990
_diffrn_measurement_device_type 'Bruker APEX2'
_diffrn_radiation_monochromator graphite
_diffrn_radiation_source 'fine-focus sealed tube'
_diffrn_radiation_type MoK\a
_diffrn_radiation_wavelength 0.71073
_diffrn_reflns_av_R_equivalents 0.0295
_diffrn_reflns_limit_h_max 10
_diffrn_reflns_limit_h_min -9
_diffrn_reflns_limit_k_max 16
_diffrn_reflns_limit_k_min -16
_diffrn_reflns_limit_l_max 17
_diffrn_reflns_limit_l_min -17
_diffrn_reflns_number 13731
_diffrn_reflns_theta_full 25.00
_diffrn_reflns_theta_max 25.00
_diffrn_reflns_theta_min 1.46
_exptl_absorpt_coefficient_mu 9.093
_exptl_absorpt_correction_T_max 0.5686
_exptl_absorpt_correction_T_min 0.2289
_exptl_absorpt_correction_type multi-scan
_exptl_crystal_colour colorless
_exptl_crystal_density_diffrn 2.060
_exptl_crystal_density_method 'not measured'
_exptl_crystal_description prism
_exptl_crystal_F_000 960
_exptl_crystal_size_max 0.23
_exptl_crystal_size_mid 0.20
_exptl_crystal_size_min 0.07
_refine_diff_density_max 2.046
_refine_diff_density_min -1.430
_refine_diff_density_rms 0.155
_refine_ls_extinction_method none
_refine_ls_goodness_of_fit_ref 1.082
_refine_ls_hydrogen_treatment constr
_refine_ls_matrix_type full
_refine_ls_number_parameters 403
_refine_ls_number_reflns 5656
_refine_ls_number_restraints 0
_refine_ls_restrained_S_all 1.082
_refine_ls_R_factor_all 0.0387
_refine_ls_R_factor_gt 0.0314
_refine_ls_shift/su_max 0.005
_refine_ls_shift/su_mean 0.000
_refine_ls_structure_factor_coef Fsqd
_refine_ls_weighting_details 'calc w=1/[\s^2^(Fo^2^)+(0.0368P)^2^+4.8563P] where P=(Fo^2^+2Fc^2^)/3'
_refine_ls_weighting_scheme calc
_refine_ls_wR_factor_gt 0.0768
_refine_ls_wR_factor_ref 0.0800
_reflns_number_gt 4942
_reflns_number_total 5656
_reflns_threshold_expression >2sigma(I)
_cod_data_source_file c5nj02860d2.cif
_cod_data_source_block a17223
_cod_depositor_comments 'Adding full bibliography for 7055267--7055271.cif.'
_cod_original_cell_volume 1625.0(5)
_cod_database_code 7055269
_diffrn_reflns_av_unetl/neti 0.0382

loop_
_symmetry_equiv_pos_as_xyz
'x, y, z'
'-x, -y, -z'

loop_
_atom_site_label
_atom_site_type_symbol
_atom_site_fract_x
_atom_site_fract_y
_atom_site_fract_z
_atom_site_U_iso_or_equiv
_atom_site_adp_type
_atom_site_occupancy
_atom_site_symmetry_multiplicity
_atom_site_calc_flag
_atom_site_refinement_flags
C1 C 0.1622(8) 0.1309(5) 0.6287(5) 0.0368(17) Uani 1 1 d .
H1A H 0.1454 0.1570 0.6885 0.055 Uiso 1 1 calc R
H1B H 0.0727 0.0989 0.6244 0.055 Uiso 1 1 calc R
H1C H 0.1688 0.1863 0.5741 0.055 Uiso 1 1 calc R
C2 C 0.3209(7) 0.0521(4) 0.6275(4) 0.0181(9) Uani 1 1 d .
C3 C 0.3464(9) -0.0443(5) 0.6309(5) 0.0359(17) Uani 1 1 d .
H3 H 0.2681 -0.0847 0.6355 0.043 Uiso 1 1 calc R
C4 C 0.5105(7) -0.0762(4) 0.6266(4) 0.0181(9) Uani 1 1 d .
C5 C 0.6075(10) -0.1794(5) 0.6263(5) 0.0407(18) Uani 1 1 d .
H5A H 0.6701 -0.1812 0.5640 0.061 Uiso 1 1 calc R
H5B H 0.5361 -0.2281 0.6377 0.061 Uiso 1 1 calc R
H5C H 0.6800 -0.1963 0.6769 0.061 Uiso 1 1 calc R
C6 C 0.7411(8) 0.0141(5) 0.6146(5) 0.0335(16) Uani 1 1 d .
H6A H 0.8084 -0.0523 0.6139 0.050 Uiso 1 1 calc R
H6B H 0.7600 0.0397 0.6701 0.050 Uiso 1 1 calc R
H6C H 0.7677 0.0604 0.5557 0.050 Uiso 1 1 calc R
C7 C 0.2501(8) 0.4508(5) 0.6236(6) 0.0405(19) Uani 1 1 d .
H7A H 0.2356 0.4198 0.5707 0.061 Uiso 1 1 calc R
H7B H 0.1933 0.5208 0.6140 0.061 Uiso 1 1 calc R
H7C H 0.2073 0.4138 0.6842 0.061 Uiso 1 1 calc R
C8 C 0.4232(7) 0.4479(4) 0.6266(5) 0.0257(14) Uani 1 1 d .
C9 C 0.4980(8) 0.5234(5) 0.6362(5) 0.0319(16) Uani 1 1 d .
H9 H 0.4483 0.5905 0.6408 0.038 Uiso 1 1 calc R
C10 C 0.6608(8) 0.4828(5) 0.6376(5) 0.0299(16) Uani 1 1 d .
C11 C 0.7998(9) 0.5258(5) 0.6469(7) 0.046(2) Uani 1 1 d .
H11A H 0.8468 0.4914 0.7064 0.069 Uiso 1 1 calc R
H11B H 0.7653 0.5976 0.6483 0.069 Uiso 1 1 calc R
H11C H 0.8797 0.5170 0.5923 0.069 Uiso 1 1 calc R
C12 C 0.8219(8) 0.3114(5) 0.6212(6) 0.0369(17) Uani 1 1 d .
H12A H 0.8294 0.2856 0.5618 0.055 Uiso 1 1 calc R
H12B H 0.8197 0.2559 0.6762 0.055 Uiso 1 1 calc R
H12C H 0.9147 0.3422 0.6210 0.055 Uiso 1 1 calc R
C13 C 0.8332(8) 0.6392(5) 0.8783(6) 0.0354(17) Uani 1 1 d .
H13A H 0.8729 0.6771 0.8173 0.053 Uiso 1 1 calc R
H13B H 0.8895 0.5691 0.8859 0.053 Uiso 1 1 calc R
H13C H 0.8520 0.6688 0.9311 0.053 Uiso 1 1 calc R
C14 C 0.6579(7) 0.6429(4) 0.8790(5) 0.0242(14) Uani 1 1 d .
C15 C 0.5772(8) 0.5652(4) 0.8814(5) 0.0285(15) Uani 1 1 d .
H15 H 0.6229 0.4962 0.8836 0.034 Uiso 1 1 calc R
C16 C 0.4171(8) 0.6085(5) 0.8798(5) 0.0296(16) Uani 1 1 d .
C17 C 0.2735(8) 0.5605(5) 0.8815(6) 0.042(2) Uani 1 1 d .
H17A H 0.1967 0.5754 0.9360 0.063 Uiso 1 1 calc R
H17B H 0.3082 0.4876 0.8877 0.063 Uiso 1 1 calc R
H17C H 0.2227 0.5875 0.8218 0.063 Uiso 1 1 calc R
C18 C 0.2597(8) 0.7825(5) 0.8778(5) 0.0304(15) Uani 1 1 d .
H18A H 0.2669 0.8326 0.8188 0.046 Uiso 1 1 calc R
H18B H 0.2520 0.8148 0.9333 0.046 Uiso 1 1 calc R
H18C H 0.1645 0.7530 0.8806 0.046 Uiso 1 1 calc R
C19 C 0.9201(8) 0.9638(5) 0.8711(5) 0.0346(17) Uani 1 1 d .
H19A H 0.9148 0.9071 0.9245 0.052 Uiso 1 1 calc R
H19B H 1.0049 0.9984 0.8783 0.052 Uiso 1 1 calc R
H19C H 0.9432 0.9389 0.8106 0.052 Uiso 1 1 calc R
C20 C 0.7626(9) 1.0357(5) 0.8708(5) 0.0312(16) Uani 1 1 d .
C21 C 0.7328(9) 1.1379(5) 0.8701(5) 0.0318(16) Uani 1 1 d .
H21 H 0.8095 1.1786 0.8689 0.038 Uiso 1 1 calc R
C22 C 0.5692(9) 1.1689(4) 0.8713(5) 0.0283(15) Uani 1 1 d .
C23 C 0.4702(11) 1.2712(5) 0.8713(6) 0.046(2) Uani 1 1 d .
H23A H 0.4150 1.2932 0.8129 0.069 Uiso 1 1 calc R
H23B H 0.5395 1.3184 0.8737 0.069 Uiso 1 1 calc R
H23C H 0.3912 1.2692 0.9275 0.069 Uiso 1 1 calc R
C24 C 0.3406(8) 1.0798(5) 0.8755(5) 0.0324(16) Uani 1 1 d .
H24A H 0.3106 1.0337 0.9338 0.049 Uiso 1 1 calc R
H24B H 0.3256 1.0542 0.8192 0.049 Uiso 1 1 calc R
H24C H 0.2731 1.1463 0.8750 0.049 Uiso 1 1 calc R
N1 N 0.4554(6) 0.0889(3) 0.6208(4) 0.0223(11) Uani 1 1 d .
N2 N 0.5733(6) 0.0062(4) 0.6210(4) 0.0262(12) Uani 1 1 d .
N3 N 0.5306(6) 0.3649(4) 0.6208(4) 0.0247(12) Uani 1 1 d .
N4 N 0.6753(6) 0.3866(4) 0.6282(4) 0.0294(13) Uani 1 1 d .
N5 N 0.5506(6) 0.7287(4) 0.8778(4) 0.0201(11) Uani 1 1 d .
N6 N 0.4037(6) 0.7027(4) 0.8789(3) 0.0188(11) Uani 1 1 d .
N7 N 0.6254(6) 1.0044(4) 0.8730(4) 0.0213(11) Uani 1 1 d .
N8 N 0.5074(6) 1.0873(4) 0.8732(4) 0.0252(12) Uani 1 1 d .
B1 B 0.9178(10) 0.2325(6) 0.3699(7) 0.036(2) Uani 1 1 d .
B2 B 1.0024(9) 0.3186(5) 0.8751(6) 0.0280(17) Uani 1 1 d .
F1 F 0.9914(7) 0.1891(4) 0.2947(4) 0.0702(15) Uani 1 1 d .
F2 F 0.9899(7) 0.3065(4) 0.3818(5) 0.088(2) Uani 1 1 d .
F3 F 0.9280(7) 0.1585(4) 0.4496(4) 0.0768(17) Uani 1 1 d .
F4 F 0.7605(6) 0.2675(4) 0.3580(6) 0.097(2) Uani 1 1 d .
F5 F 1.0399(6) 0.2454(4) 0.9526(4) 0.0652(15) Uani 1 1 d .
F6 F 0.8385(5) 0.3495(3) 0.8782(4) 0.0668(16) Uani 1 1 d .
F7 F 1.0718(6) 0.3995(4) 0.8736(4) 0.0708(16) Uani 1 1 d .
F8 F 1.0588(6) 0.2787(4) 0.7946(4) 0.0661(14) Uani 1 1 d .
Au1 Au 0.49808(3) 0.226340(16) 0.618774(17) 0.02314(9) Uani 1 1 d .
Au2 Au 0.58589(3) 0.866842(15) 0.875275(16) 0.02002(9) Uani 1 1 d .

loop_
_atom_site_aniso_label
_atom_site_aniso_U_11
_atom_site_aniso_U_22
_atom_site_aniso_U_33
_atom_site_aniso_U_23
_atom_site_aniso_U_13
_atom_site_aniso_U_12
C1 0.026(4) 0.048(4) 0.038(4) -0.016(3) -0.003(3) -0.002(3)
C2 0.025(2) 0.030(2) 0.0032(19) -0.0053(17) 0.0000(17) -0.0118(18)
C3 0.037(4) 0.048(4) 0.026(4) -0.005(3) -0.006(3) -0.015(3)
C4 0.025(2) 0.030(2) 0.0032(19) -0.0053(17) 0.0000(17) -0.0118(18)
C5 0.064(5) 0.025(3) 0.029(4) -0.006(3) -0.002(4) -0.001(3)
C6 0.025(4) 0.037(4) 0.037(4) -0.009(3) -0.002(3) -0.001(3)
C7 0.025(4) 0.041(4) 0.052(5) -0.003(4) -0.002(3) -0.004(3)
C8 0.023(3) 0.023(3) 0.027(4) -0.001(3) -0.002(3) 0.002(3)
C9 0.031(4) 0.019(3) 0.042(4) -0.007(3) 0.003(3) -0.001(3)
C10 0.034(4) 0.026(3) 0.033(4) -0.009(3) 0.002(3) -0.011(3)
C11 0.039(5) 0.032(4) 0.071(6) -0.012(4) -0.006(4) -0.012(3)
C12 0.029(4) 0.034(4) 0.047(5) -0.014(3) -0.006(3) 0.002(3)
C13 0.020(3) 0.035(4) 0.050(5) -0.010(3) -0.001(3) -0.001(3)
C14 0.019(3) 0.026(3) 0.024(4) -0.001(3) -0.002(3) 0.002(3)
C15 0.028(4) 0.018(3) 0.039(4) -0.006(3) 0.000(3) -0.004(3)
C16 0.023(4) 0.031(4) 0.035(4) -0.003(3) -0.004(3) -0.010(3)
C17 0.030(4) 0.030(4) 0.072(6) -0.013(4) -0.005(4) -0.016(3)
C18 0.022(3) 0.031(3) 0.035(4) -0.007(3) -0.002(3) 0.004(3)
C19 0.029(4) 0.033(4) 0.042(5) -0.012(3) 0.001(3) -0.002(3)
C20 0.046(4) 0.024(3) 0.026(4) -0.004(3) -0.013(3) -0.007(3)
C21 0.047(4) 0.023(3) 0.030(4) -0.006(3) -0.008(3) -0.013(3)
C22 0.045(4) 0.021(3) 0.018(3) -0.002(3) -0.002(3) -0.005(3)
C23 0.074(6) 0.025(4) 0.032(5) -0.006(3) -0.004(4) 0.007(4)
C24 0.030(4) 0.039(4) 0.025(4) -0.005(3) -0.008(3) 0.004(3)
N1 0.026(3) 0.019(2) 0.020(3) -0.002(2) -0.003(2) -0.001(2)
N2 0.030(3) 0.028(3) 0.020(3) -0.005(2) -0.004(2) -0.003(2)
N3 0.029(3) 0.021(3) 0.027(3) -0.006(2) -0.002(2) -0.010(2)
N4 0.012(3) 0.032(3) 0.043(4) -0.004(3) -0.007(2) 0.000(2)
N5 0.014(3) 0.026(3) 0.022(3) -0.008(2) -0.001(2) -0.004(2)
N6 0.014(3) 0.029(3) 0.016(3) -0.005(2) -0.001(2) -0.008(2)
N7 0.023(3) 0.022(2) 0.017(3) -0.004(2) 0.002(2) -0.001(2)
N8 0.026(3) 0.025(3) 0.021(3) -0.002(2) -0.003(2) 0.000(2)
B1 0.037(5) 0.025(4) 0.048(6) -0.011(4) -0.003(4) -0.004(3)
B2 0.027(4) 0.022(3) 0.035(5) -0.006(3) 0.000(3) -0.006(3)
F1 0.087(4) 0.074(3) 0.049(3) -0.029(3) -0.007(3) 0.004(3)
F2 0.101(5) 0.070(3) 0.117(5) -0.040(3) 0.018(4) -0.061(3)
F3 0.101(5) 0.075(4) 0.051(3) 0.008(3) -0.004(3) -0.030(3)
F4 0.043(3) 0.062(3) 0.186(7) -0.040(4) -0.027(4) 0.017(3)
F5 0.062(3) 0.063(3) 0.050(3) 0.014(2) 0.005(3) 0.004(2)
F6 0.028(2) 0.040(2) 0.129(5) -0.019(3) -0.007(3) 0.003(2)
F7 0.068(4) 0.052(3) 0.108(5) -0.022(3) -0.015(3) -0.035(3)
F8 0.075(4) 0.079(3) 0.045(3) -0.029(3) -0.006(3) 0.004(3)
Au1 0.02699(16) 0.02229(14) 0.02051(15) -0.00428(10) -0.00297(11) -0.00472(10)
Au2 0.02368(15) 0.01895(13) 0.01794(15) -0.00411(10) -0.00094(10) -0.00510(10)

loop_
_atom_type_symbol
_atom_type_description
_atom_type_scat_dispersion_real
_atom_type_scat_dispersion_imag
_atom_type_scat_source
C C 0.0033 0.0016 'International Tables Vol C Tables 4.2.6.8 and 6.1.1.4'
N N 0.0061 0.0033 'International Tables Vol C Tables 4.2.6.8 and 6.1.1.4'
B B 0.0013 0.0007 'International Tables Vol C Tables 4.2.6.8 and 6.1.1.4'
F F 0.0171 0.0103 'International Tables Vol C Tables 4.2.6.8 and 6.1.1.4'
Au Au -2.0133 8.8022 'International Tables Vol C Tables 4.2.6.8 and 6.1.1.4'
H H 0.0000 0.0000 'International Tables Vol C Tables 4.2.6.8 and 6.1.1.4'

loop_
_geom_angle_atom_site_label_1
_geom_angle_atom_site_label_2
_geom_angle_atom_site_label_3
_geom_angle
C2 C1 H1A 109.5
C2 C1 H1B 109.5
H1A C1 H1B 109.5
C2 C1 H1C 109.5
H1A C1 H1C 109.5
H1B C1 H1C 109.5
C3 C2 N1 113.5(6)
C3 C2 C1 130.9(6)
N1 C2 C1 115.5(5)
C2 C3 C4 106.2(6)
C2 C3 H3 126.9
C4 C3 H3 126.9
N2 C4 C3 106.3(6)
N2 C4 C5 124.1(6)
C3 C4 C5 129.6(6)
C4 C5 H5A 109.5
C4 C5 H5B 109.5
H5A C5 H5B 109.5
C4 C5 H5C 109.5
H5A C5 H5C 109.5
H5B C5 H5C 109.5
N2 C6 H6A 109.5
N2 C6 H6B 109.5
H6A C6 H6B 109.5
N2 C6 H6C 109.5
H6A C6 H6C 109.5
H6B C6 H6C 109.5
C8 C7 H7A 109.5
C8 C7 H7B 109.5
H7A C7 H7B 109.5
C8 C7 H7C 109.5
H7A C7 H7C 109.5
H7B C7 H7C 109.5
N3 C8 C9 109.7(6)
N3 C8 C7 121.5(6)
C9 C8 C7 128.8(6)
C8 C9 C10 107.1(6)
C8 C9 H9 126.5
C10 C9 H9 126.5
N4 C10 C9 105.4(5)
N4 C10 C11 122.1(6)
C9 C10 C11 132.4(6)
C10 C11 H11A 109.5
C10 C11 H11B 109.5
H11A C11 H11B 109.5
C10 C11 H11C 109.5
H11A C11 H11C 109.5
H11B C11 H11C 109.5
N4 C12 H12A 109.5
N4 C12 H12B 109.5
H12A C12 H12B 109.5
N4 C12 H12C 109.5
H12A C12 H12C 109.5
H12B C12 H12C 109.5
C14 C13 H13A 109.5
C14 C13 H13B 109.5
H13A C13 H13B 109.5
C14 C13 H13C 109.5
H13A C13 H13C 109.5
H13B C13 H13C 109.5
N5 C14 C15 108.6(5)
N5 C14 C13 122.2(6)
C15 C14 C13 129.2(6)
C16 C15 C14 106.2(5)
C16 C15 H15 126.9
C14 C15 H15 126.9
N6 C16 C15 107.9(5)
N6 C16 C17 122.2(6)
C15 C16 C17 129.8(6)
C16 C17 H17A 109.5
C16 C17 H17B 109.5
H17A C17 H17B 109.5
C16 C17 H17C 109.5
H17A C17 H17C 109.5
H17B C17 H17C 109.5
N6 C18 H18A 109.5
N6 C18 H18B 109.5
H18A C18 H18B 109.5
N6 C18 H18C 109.5
H18A C18 H18C 109.5
H18B C18 H18C 109.5
C20 C19 H19A 109.5
C20 C19 H19B 109.5
H19A C19 H19B 109.5
C20 C19 H19C 109.5
H19A C19 H19C 109.5
H19B C19 H19C 109.5
N7 C20 C21 109.9(6)
N7 C20 C19 121.3(6)
C21 C20 C19 128.7(6)
C22 C21 C20 106.2(6)
C22 C21 H21 126.9
C20 C21 H21 126.9
N8 C22 C21 107.0(5)
N8 C22 C23 123.5(7)
C21 C22 C23 129.6(6)
C22 C23 H23A 109.5
C22 C23 H23B 109.5
H23A C23 H23B 109.5
C22 C23 H23C 109.5
H23A C23 H23C 109.5
H23B C23 H23C 109.5
N8 C24 H24A 109.5
N8 C24 H24B 109.5
H24A C24 H24B 109.5
N8 C24 H24C 109.5
H24A C24 H24C 109.5
H24B C24 H24C 109.5
C2 N1 N2 103.5(5)
C2 N1 Au1 133.3(4)
N2 N1 Au1 123.0(4)
C4 N2 N1 110.4(5)
C4 N2 C6 128.6(6)
N1 N2 C6 121.0(5)
C8 N3 N4 106.8(5)
C8 N3 Au1 129.5(4)
N4 N3 Au1 123.3(4)
C10 N4 N3 111.1(5)
C10 N4 C12 128.0(5)
N3 N4 C12 120.8(5)
C14 N5 N6 105.5(5)
C14 N5 Au2 129.2(4)
N6 N5 Au2 125.3(4)
C16 N6 N5 111.7(5)
C16 N6 C18 129.9(5)
N5 N6 C18 118.4(5)
C20 N7 N8 106.3(5)
C20 N7 Au2 129.9(4)
N8 N7 Au2 123.9(4)
C22 N8 N7 110.7(5)
C22 N8 C24 128.6(6)
N7 N8 C24 120.8(5)
F2 B1 F4 111.2(7)
F2 B1 F1 111.6(7)
F4 B1 F1 110.0(8)
F2 B1 F3 109.3(8)
F4 B1 F3 107.8(7)
F1 B1 F3 106.7(6)
F5 B2 F8 107.7(6)
F5 B2 F7 110.9(7)
F8 B2 F7 109.4(6)
F5 B2 F6 109.5(6)
F8 B2 F6 110.1(7)
F7 B2 F6 109.2(6)
N3 Au1 N1 177.2(2)
N5 Au2 N7 178.99(19)

loop_
_geom_bond_atom_site_label_1
_geom_bond_atom_site_label_2
_geom_bond_distance
C1 C2 1.558(9)
C1 H1A 0.9800
C1 H1B 0.9800
C1 H1C 0.9800
C2 C3 1.298(9)
C2 N1 1.342(7)
C3 C4 1.384(9)
C3 H3 0.9500
C4 N2 1.346(7)
C4 C5 1.496(9)
C5 H5A 0.9800
C5 H5B 0.9800
C5 H5C 0.9800
C6 N2 1.458(8)
C6 H6A 0.9800
C6 H6B 0.9800
C6 H6C 0.9800
C7 C8 1.485(9)
C7 H7A 0.9800
C7 H7B 0.9800
C7 H7C 0.9800
C8 N3 1.325(8)
C8 C9 1.376(9)
C9 C10 1.395(9)
C9 H9 0.9500
C10 N4 1.346(8)
C10 C11 1.475(9)
C11 H11A 0.9800
C11 H11B 0.9800
C11 H11C 0.9800
C12 N4 1.463(8)
C12 H12A 0.9800
C12 H12B 0.9800
C12 H12C 0.9800
C13 C14 1.495(9)
C13 H13A 0.9800
C13 H13B 0.9800
C13 H13C 0.9800
C14 N5 1.341(8)
C14 C15 1.391(8)
C15 C16 1.381(9)
C15 H15 0.9500
C16 N6 1.283(8)
C16 C17 1.515(8)
C17 H17A 0.9800
C17 H17B 0.9800
C17 H17C 0.9800
C18 N6 1.476(8)
C18 H18A 0.9800
C18 H18B 0.9800
C18 H18C 0.9800
C19 C20 1.503(9)
C19 H19A 0.9800
C19 H19B 0.9800
C19 H19C 0.9800
C20 N7 1.333(8)
C20 C21 1.384(9)
C21 C22 1.380(10)
C21 H21 0.9500
C22 N8 1.340(8)
C22 C23 1.492(9)
C23 H23A 0.9800
C23 H23B 0.9800
C23 H23C 0.9800
C24 N8 1.455(8)
C24 H24A 0.9800
C24 H24B 0.9800
C24 H24C 0.9800
N1 N2 1.360(7)
N1 Au1 2.008(5)
N3 N4 1.362(7)
N3 Au1 2.004(5)
N5 N6 1.382(6)
N5 Au2 1.992(5)
N7 N8 1.362(7)
N7 Au2 1.998(5)
B1 F2 1.353(9)
B1 F4 1.358(10)
B1 F1 1.361(10)
B1 F3 1.366(10)
B2 F5 1.362(9)
B2 F8 1.370(9)
B2 F7 1.371(8)
B2 F6 1.381(8)

loop_
_geom_torsion_atom_site_label_1
_geom_torsion_atom_site_label_2
_geom_torsion_atom_site_label_3
_geom_torsion_atom_site_label_4
_geom_torsion
N1 C2 C3 C4 0.3(8)
C1 C2 C3 C4 179.4(6)
C2 C3 C4 N2 0.2(7)
C2 C3 C4 C5 -178.9(6)
N3 C8 C9 C10 -0.9(8)
C7 C8 C9 C10 178.4(7)
C8 C9 C10 N4 0.5(8)
C8 C9 C10 C11 -179.5(8)
N5 C14 C15 C16 1.0(8)
C13 C14 C15 C16 -179.2(7)
C14 C15 C16 N6 -1.4(8)
C14 C15 C16 C17 -179.7(7)
N7 C20 C21 C22 -0.3(8)
C19 C20 C21 C22 -179.3(7)
C20 C21 C22 N8 0.3(8)
C20 C21 C22 C23 179.9(7)
C3 C2 N1 N2 -0.5(7)
C1 C2 N1 N2 -179.9(5)
C3 C2 N1 Au1 -176.8(5)
C1 C2 N1 Au1 3.9(8)
C3 C4 N2 N1 -0.5(7)
C5 C4 N2 N1 178.6(5)
C3 C4 N2 C6 -179.9(6)
C5 C4 N2 C6 -0.7(10)
C2 N1 N2 C4 0.6(6)
Au1 N1 N2 C4 177.4(4)
C2 N1 N2 C6 -180.0(6)
Au1 N1 N2 C6 -3.2(8)
C9 C8 N3 N4 1.0(7)
C7 C8 N3 N4 -178.4(6)
C9 C8 N3 Au1 173.5(5)
C7 C8 N3 Au1 -5.9(10)
C9 C10 N4 N3 0.1(8)
C11 C10 N4 N3 -179.9(7)
C9 C10 N4 C12 177.1(7)
C11 C10 N4 C12 -2.9(11)
C8 N3 N4 C10 -0.6(7)
Au1 N3 N4 C10 -173.8(4)
C8 N3 N4 C12 -177.9(6)
Au1 N3 N4 C12 9.0(8)
C15 C14 N5 N6 -0.3(7)
C13 C14 N5 N6 179.9(6)
C15 C14 N5 Au2 179.5(4)
C13 C14 N5 Au2 -0.2(9)
C15 C16 N6 N5 1.2(8)
C17 C16 N6 N5 179.7(6)
C15 C16 N6 C18 -179.5(6)
C17 C16 N6 C18 -1.0(11)
C14 N5 N6 C16 -0.6(7)
Au2 N5 N6 C16 179.6(5)
C14 N5 N6 C18 -179.9(5)
Au2 N5 N6 C18 0.2(7)
C21 C20 N7 N8 0.3(7)
C19 C20 N7 N8 179.3(6)
C21 C20 N7 Au2 -179.9(4)
C19 C20 N7 Au2 -0.8(10)
C21 C22 N8 N7 -0.1(7)
C23 C22 N8 N7 -179.8(6)
C21 C22 N8 C24 179.7(6)
C23 C22 N8 C24 0.0(10)
C20 N7 N8 C22 -0.1(7)
Au2 N7 N8 C22 -179.9(4)
C20 N7 N8 C24 -179.9(6)
Au2 N7 N8 C24 0.3(8)
C8 N3 Au1 N1 -31(4)
N4 N3 Au1 N1 140(4)
C2 N1 Au1 N3 30(4)
N2 N1 Au1 N3 -145(4)
C14 N5 Au2 N7 -6(11)
N6 N5 Au2 N7 174(26)
C20 N7 Au2 N5 7(11)
N8 N7 Au2 N5 -174(26)
